data_1532122
loop_
_publ_author_name
'Rozhdestvenskaya, I.V.'
'Frank-Kamenetskaya, O.V.'
'Bannova, I.I.'
'Shtukenberg, A.G.'

_publ_section_title
;
 Triclinic structure of birefringent crystals of K (Al0.95 Cr0.05) (S O4)2
 * 12(H2 O)
;
_journal_name_full 'Zhurnal Strukturnoi Khimii (Issue-No. from 1981)'
_journal_page_first 753
_journal_page_last 765
_journal_volume 42
_journal_year 2001
_chemical_formula_sum 'Al0.95 Cr0.05 H24 K O20 S2'
_chemical_name_systematic 'K (Al0.95 Cr0.05) (S O4)2 (H2 O)12'
_space_group_IT_number 205
_symmetry_space_group_name_Hall '-P 2ac 2ab 3'
_symmetry_space_group_name_H-M 'P a -3'
_cell_angle_alpha 90
_cell_angle_beta 90
_cell_angle_gamma 90
_cell_formula_units_Z 4
_cell_length_a 12.165
_cell_length_b 12.165
_cell_length_c 12.165
_cell_volume 1800.265
_citation_journal_id_ASTM ZSTKAI
_cod_data_source_file Rozhdestvenskaya_ZSTKAI_2001_119.cif
_cod_data_source_block H24Al0.95Cr0.05K1O20S2
_cod_original_formula_sum 'H24 Al0.95 Cr0.05 K1 O20 S2'
_cod_database_code 1532122

loop_
_symmetry_equiv_pos_as_xyz
x,y,z
-x+1/2,-y,z+1/2
x+1/2,-y+1/2,-z
-x,y+1/2,-z+1/2
z,x,y
-z+1/2,-x,y+1/2
z+1/2,-x+1/2,-y
-z,x+1/2,-y+1/2
y,z,x
y+1/2,-z+1/2,-x
-y,z+1/2,-x+1/2
-y+1/2,-z,x+1/2
-x,-y,-z
x-1/2,y,-z-1/2
-x-1/2,y-1/2,z
x,-y-1/2,z-1/2
-z,-x,-y
z-1/2,x,-y-1/2
-z-1/2,x-1/2,y
z,-x-1/2,y-1/2
-y,-z,-x
-y-1/2,z-1/2,x
y,-z-1/2,x-1/2
y-1/2,z,-x-1/2

loop_
_atom_site_label
_atom_site_type_symbol
_atom_site_fract_x
_atom_site_fract_y
_atom_site_fract_z
_atom_site_occupancy
_atom_site_U_iso_or_equiv
H4 H+1 0.064 0.901 0.169 1 0.0
H3 H+1 0.041 0.064 0.197 1 0.0
O2 O-2 0.3085 0.2643 0.4195 0.76 0.0
O3 O-2 0.3768 0.3768 0.3768 0.24 0.0
O1 O-2 0.2388 0.2388 0.2388 0.76 0.0
O5 O-2 0.0467 0.1337 0.3025 1 0.0
K1 K+1 0.5 0.5 0.5 1 0.0
H2 H+1 0.201 0.215 0.512 1 0.0
Al1 Al+3 0 0 0 0.95 0.0
S1 S+6 0.30762 0.30762 0.30762 1 0.0
Cr1 Cr+3 0 0 0 0.05 0.0
H1 H+1 0.12 0.179 0.29 1 0.0
O6 O-2 0.02 -0.0184 0.1526 1 0.0
O4 O-2 0.7 0.1367 0.7157 0.24 0.0
